data_4079447
loop_
_publ_author_name
'Webster, Christopher L.'
'Ziller, Joseph W.'
'Evans, William J.'

_publ_section_title
;
 Synthesis and CO2 Insertion Reactivity of Allyluranium Metallocene
 Complexes
;
_journal_issue 20
_journal_name_full Organometallics
_journal_page_first 7191
_journal_paper_doi 10.1021/om3007536
_journal_volume 31
_journal_year 2012
_chemical_formula_sum 'C26 H40 U'
_chemical_formula_weight 590.61
_chemical_name_systematic ?
_space_group_IT_number 14
_symmetry_cell_setting monoclinic
_symmetry_space_group_name_Hall '-P 2ybc'
_symmetry_space_group_name_H-M 'P 1 21/c 1'
_atom_sites_solution_hydrogens geom
_atom_sites_solution_primary direct
_atom_sites_solution_secondary difmap
_audit_creation_method SHELXTL
_cell_angle_alpha 90.00
_cell_angle_beta 109.8633(4)
_cell_angle_gamma 90.00
_cell_formula_units_Z 8
_cell_length_a 16.6441(6)
_cell_length_b 17.5923(6)
_cell_length_c 16.9473(6)
_cell_measurement_reflns_used 9917
_cell_measurement_temperature 88(2)
_cell_measurement_theta_max 28.54
_cell_measurement_theta_min 2.41
_cell_volume 4667.1(3)
_computing_cell_refinement 'Bruker SAINT'
_computing_data_collection 'Bruker APEX2'
_computing_data_reduction 'Bruker SAINT'
_computing_molecular_graphics 'Bruker SHELXTL'
_computing_publication_material 'Bruker SHELXTL'
_computing_structure_refinement 'SHELXL-97 (Sheldrick, 2008)'
_computing_structure_solution 'SHELXS-97 (Sheldrick, 2008)'
_diffrn_ambient_temperature 88(2)
_diffrn_measured_fraction_theta_full 0.999
_diffrn_measured_fraction_theta_max 0.939
_diffrn_measurement_device_type 'Bruker APEX-II CCD'
_diffrn_measurement_method '\f and \w scans'
_diffrn_radiation_monochromator graphite
_diffrn_radiation_source 'fine-focus sealed tube'
_diffrn_radiation_type MoK\a
_diffrn_radiation_wavelength 0.71073
_diffrn_reflns_av_R_equivalents 0.0218
_diffrn_reflns_av_sigmaI/netI 0.0175
_diffrn_reflns_limit_h_max 21
_diffrn_reflns_limit_h_min -22
_diffrn_reflns_limit_k_max 23
_diffrn_reflns_limit_k_min -23
_diffrn_reflns_limit_l_max 22
_diffrn_reflns_limit_l_min -22
_diffrn_reflns_number 55710
_diffrn_reflns_theta_full 25.50
_diffrn_reflns_theta_max 28.91
_diffrn_reflns_theta_min 1.74
_exptl_absorpt_coefficient_mu 6.963
_exptl_absorpt_correction_T_max 0.3437
_exptl_absorpt_correction_T_min 0.2092
_exptl_absorpt_correction_type numerical
_exptl_absorpt_process_details 'Bruker SADABS'
_exptl_crystal_colour black
_exptl_crystal_density_diffrn 1.681
_exptl_crystal_density_meas ?
_exptl_crystal_density_method 'not measured'
_exptl_crystal_description block
_exptl_crystal_F_000 2304
_exptl_crystal_size_max 0.33
_exptl_crystal_size_mid 0.28
_exptl_crystal_size_min 0.20
_refine_diff_density_max 1.980
_refine_diff_density_min -0.782
_refine_diff_density_rms 0.105
_refine_ls_extinction_method none
_refine_ls_goodness_of_fit_ref 1.031
_refine_ls_hydrogen_treatment constr
_refine_ls_matrix_type full
_refine_ls_number_parameters 507
_refine_ls_number_reflns 11549
_refine_ls_number_restraints 0
_refine_ls_restrained_S_all 1.031
_refine_ls_R_factor_all 0.0247
_refine_ls_R_factor_gt 0.0210
_refine_ls_shift/su_max 0.002
_refine_ls_shift/su_mean 0.000
_refine_ls_structure_factor_coef Fsqd
_refine_ls_weighting_details 'calc w=1/[\s^2^(Fo^2^)+(0.0272P)^2^+7.4053P] where P=(Fo^2^+2Fc^2^)/3'
_refine_ls_weighting_scheme calc
_refine_ls_wR_factor_gt 0.0502
_refine_ls_wR_factor_ref 0.0514
_reflns_number_gt 10529
_reflns_number_total 11549
_reflns_threshold_expression >2sigma(I)
_cod_data_source_file om3007536_si_003.cif
_cod_data_source_block clw10
_cod_depositor_comments
;
The following automatic conversions were performed:

'_symmetry_cell_setting' value 'Monoclinic' changed to 'monoclinic'
according to /home/saulius/struct/CIF-dictionaries/cif_core.dic
dictionary named 'cif_core.dic' version 2.4.2 from 2011-04-26.

Automatic conversion script
Id: cif_fix_values 1891 2012-01-12 08:04:46Z andrius 

The following automatic conversions were performed:

'_exptl_crystal_density_meas' value 'none' was changed to '?' - the
value is perceived as not measured.

Automatic conversion script
Id: cif_fix_values 3008 2015-01-20 13:52:24Z robertas 
;
_cod_original_sg_symbol_H-M P2(1)/c
_cod_database_code 4079447

loop_
_symmetry_equiv_pos_as_xyz
'x, y, z'
'-x, y+1/2, -z+1/2'
'-x, -y, -z'
'x, -y-1/2, z-1/2'

loop_
_atom_site_label
_atom_site_type_symbol
_atom_site_fract_x
_atom_site_fract_y
_atom_site_fract_z
_atom_site_U_iso_or_equiv
_atom_site_adp_type
_atom_site_occupancy
_atom_site_symmetry_multiplicity
_atom_site_calc_flag
_atom_site_refinement_flags
U1 U 0.413012(6) 0.824979(5) 0.652447(6) 0.01273(3) Uani 1 1 d .
C1 C 0.4138(2) 0.70490(17) 0.54381(18) 0.0250(6) Uani 1 1 d .
C2 C 0.46408(18) 0.76262(18) 0.52494(17) 0.0222(6) Uani 1 1 d .
C3 C 0.40981(19) 0.82435(16) 0.48895(17) 0.0200(6) Uani 1 1 d .
C4 C 0.32600(18) 0.80434(18) 0.48404(17) 0.0223(6) Uani 1 1 d .
C5 C 0.3290(2) 0.73113(19) 0.51842(19) 0.0266(7) Uani 1 1 d .
C6 C 0.4427(3) 0.6251(2) 0.5720(2) 0.0421(9) Uani 1 1 d .
H6A H 0.4004 0.6004 0.5921 0.063 Uiso 1 1 calc R
H6B H 0.4980 0.6268 0.6176 0.063 Uiso 1 1 calc R
H6C H 0.4484 0.5961 0.5248 0.063 Uiso 1 1 calc R
C7 C 0.5557(2) 0.7519(2) 0.5307(2) 0.0367(8) Uani 1 1 d .
H7A H 0.5578 0.7199 0.4841 0.055 Uiso 1 1 calc R
H7B H 0.5876 0.7273 0.5840 0.055 Uiso 1 1 calc R
H7C H 0.5813 0.8015 0.5276 0.055 Uiso 1 1 calc R
C8 C 0.4365(3) 0.89419(19) 0.4528(2) 0.0355(8) Uani 1 1 d .
H8A H 0.4263 0.8862 0.3930 0.053 Uiso 1 1 calc R
H8B H 0.4973 0.9039 0.4821 0.053 Uiso 1 1 calc R
H8C H 0.4031 0.9379 0.4599 0.053 Uiso 1 1 calc R
C9 C 0.2455(2) 0.8447(3) 0.4317(2) 0.0455(11) Uani 1 1 d .
H9A H 0.2218 0.8194 0.3771 0.068 Uiso 1 1 calc R
H9B H 0.2589 0.8977 0.4232 0.068 Uiso 1 1 calc R
H9C H 0.2036 0.8433 0.4606 0.068 Uiso 1 1 calc R
C10 C 0.2501(3) 0.6874(3) 0.5161(2) 0.0463(11) Uani 1 1 d .
H10A H 0.2156 0.7185 0.5405 0.069 Uiso 1 1 calc R
H10B H 0.2670 0.6404 0.5485 0.069 Uiso 1 1 calc R
H10C H 0.2165 0.6750 0.4578 0.069 Uiso 1 1 calc R
C11 C 0.27311(18) 0.90219(16) 0.66523(18) 0.0194(6) Uani 1 1 d .
C12 C 0.31800(18) 0.95492(16) 0.63242(18) 0.0193(6) Uani 1 1 d .
C13 C 0.39681(18) 0.97124(16) 0.69626(18) 0.0188(5) Uani 1 1 d .
C14 C 0.40116(18) 0.92839(16) 0.76855(17) 0.0179(5) Uani 1 1 d .
C15 C 0.32436(18) 0.88635(16) 0.74974(17) 0.0181(5) Uani 1 1 d .
C16 C 0.18240(19) 0.8750(2) 0.6239(2) 0.0290(7) Uani 1 1 d .
H16A H 0.1470 0.8931 0.6559 0.043 Uiso 1 1 calc R
H16B H 0.1815 0.8193 0.6223 0.043 Uiso 1 1 calc R
H16C H 0.1598 0.8949 0.5665 0.043 Uiso 1 1 calc R
C17 C 0.2828(2) 1.00122(19) 0.55335(19) 0.0290(7) Uani 1 1 d .
H17A H 0.2265 0.9816 0.5196 0.044 Uiso 1 1 calc R
H17B H 0.3216 0.9978 0.5210 0.044 Uiso 1 1 calc R
H17C H 0.2775 1.0544 0.5679 0.044 Uiso 1 1 calc R
C18 C 0.4560(2) 1.03304(17) 0.6887(2) 0.0286(7) Uani 1 1 d .
H18A H 0.4279 1.0825 0.6854 0.043 Uiso 1 1 calc R
H18B H 0.4705 1.0249 0.6379 0.043 Uiso 1 1 calc R
H18C H 0.5083 1.0321 0.7380 0.043 Uiso 1 1 calc R
C19 C 0.4693(2) 0.93418(18) 0.85375(18) 0.0255(6) Uani 1 1 d .
H19A H 0.4504 0.9690 0.8890 0.038 Uiso 1 1 calc R
H19B H 0.5222 0.9535 0.8477 0.038 Uiso 1 1 calc R
H19C H 0.4798 0.8838 0.8800 0.038 Uiso 1 1 calc R
C20 C 0.2934(2) 0.84620(18) 0.8123(2) 0.0272(7) Uani 1 1 d .
H20A H 0.3425 0.8275 0.8589 0.041 Uiso 1 1 calc R
H20B H 0.2571 0.8032 0.7850 0.041 Uiso 1 1 calc R
H20C H 0.2604 0.8817 0.8338 0.041 Uiso 1 1 calc R
C21 C 0.5242(2) 0.74035(18) 0.7774(2) 0.0273(7) Uani 1 1 d .
H21A H 0.5464 0.6937 0.7594 0.033 Uiso 1 1 calc R
H21B H 0.5688 0.7691 0.8210 0.033 Uiso 1 1 calc R
C22 C 0.4472(2) 0.73350(16) 0.78920(18) 0.0225(6) Uani 1 1 d .
H22A H 0.4444 0.7454 0.8429 0.027 Uiso 1 1 calc R
C23 C 0.37120(19) 0.70962(16) 0.72543(18) 0.0215(6) Uani 1 1 d .
H23A H 0.3181 0.7158 0.7387 0.026 Uiso 1 1 calc R
H23B H 0.3744 0.6595 0.7001 0.026 Uiso 1 1 calc R
C24 C 0.56259(16) 0.87462(16) 0.68000(17) 0.0167(5) Uani 1 1 d .
H24A H 0.5939 0.8320 0.6656 0.020 Uiso 1 1 calc R
H24B H 0.5566 0.9140 0.6366 0.020 Uiso 1 1 calc R
C25 C 0.62303(19) 0.90724(18) 0.7583(2) 0.0248(6) Uani 1 1 d .
H25A H 0.6346 0.8767 0.8072 0.030 Uiso 1 1 calc R
C26 C 0.6632(2) 0.9739(2) 0.7689(2) 0.0316(7) Uani 1 1 d .
H26A H 0.6544 1.0070 0.7224 0.038 Uiso 1 1 calc R
H26B H 0.7007 0.9883 0.8228 0.038 Uiso 1 1 calc R
U2 U 0.093053(6) 0.350117(6) 0.323362(6) 0.01434(3) Uani 1 1 d .
C27 C 0.06824(19) 0.43891(19) 0.4467(2) 0.0268(7) Uani 1 1 d .
C28 C 0.04449(19) 0.48481(17) 0.3743(2) 0.0260(7) Uani 1 1 d .
C29 C -0.03349(18) 0.45572(16) 0.31759(19) 0.0215(6) Uani 1 1 d .
C30 C -0.05568(17) 0.39088(17) 0.35483(18) 0.0197(6) Uani 1 1 d .
C31 C 0.00759(19) 0.37959(19) 0.43460(19) 0.0238(6) Uani 1 1 d .
C32 C 0.1338(2) 0.4605(2) 0.5300(2) 0.0404(9) Uani 1 1 d .
H32A H 0.1054 0.4862 0.5646 0.061 Uiso 1 1 calc R
H32B H 0.1761 0.4948 0.5206 0.061 Uiso 1 1 calc R
H32C H 0.1625 0.4146 0.5588 0.061 Uiso 1 1 calc R
C33 C 0.0883(2) 0.5570(2) 0.3623(3) 0.0390(9) Uani 1 1 d .
H33A H 0.0707 0.5992 0.3904 0.058 Uiso 1 1 calc R
H33B H 0.0723 0.5681 0.3022 0.058 Uiso 1 1 calc R
H33C H 0.1504 0.5504 0.3864 0.058 Uiso 1 1 calc R
C34 C -0.0910(2) 0.4926(2) 0.2386(2) 0.0319(7) Uani 1 1 d .
H34A H -0.1078 0.4551 0.1932 0.048 Uiso 1 1 calc R
H34B H -0.0606 0.5346 0.2232 0.048 Uiso 1 1 calc R
H34C H -0.1421 0.5123 0.2480 0.048 Uiso 1 1 calc R
C35 C -0.14063(19) 0.35115(18) 0.3207(2) 0.0258(6) Uani 1 1 d .
H35A H -0.1861 0.3858 0.3227 0.039 Uiso 1 1 calc R
H35B H -0.1403 0.3060 0.3547 0.039 Uiso 1 1 calc R
H35C H -0.1508 0.3358 0.2625 0.039 Uiso 1 1 calc R
C36 C 0.0058(2) 0.3202(2) 0.4976(2) 0.0363(8) Uani 1 1 d .
H36A H 0.0559 0.3263 0.5485 0.054 Uiso 1 1 calc R
H36B H 0.0067 0.2696 0.4739 0.054 Uiso 1 1 calc R
H36C H -0.0463 0.3260 0.5117 0.054 Uiso 1 1 calc R
C37 C 0.26377(17) 0.36416(16) 0.41342(19) 0.0198(6) Uani 1 1 d .
C38 C 0.26074(18) 0.35599(17) 0.32918(19) 0.0212(6) Uani 1 1 d .
C39 C 0.23391(17) 0.28097(17) 0.30272(17) 0.0205(6) Uani 1 1 d .
C40 C 0.22213(17) 0.24219(16) 0.37095(18) 0.0188(5) Uani 1 1 d .
C41 C 0.23939(17) 0.29355(17) 0.43884(17) 0.0191(5) Uani 1 1 d .
C42 C 0.3063(2) 0.43027(19) 0.4690(2) 0.0307(7) Uani 1 1 d .
H42A H 0.2986 0.4251 0.5236 0.046 Uiso 1 1 calc R
H42B H 0.2803 0.4780 0.4425 0.046 Uiso 1 1 calc R
H42C H 0.3674 0.4306 0.4768 0.046 Uiso 1 1 calc R
C43 C 0.2983(2) 0.4127(2) 0.2854(2) 0.0350(8) Uani 1 1 d .
H43A H 0.2697 0.4618 0.2825 0.052 Uiso 1 1 calc R
H43B H 0.2903 0.3948 0.2284 0.052 Uiso 1 1 calc R
H43C H 0.3594 0.4185 0.3166 0.052 Uiso 1 1 calc R
C44 C 0.2288(2) 0.2465(2) 0.21969(19) 0.0306(7) Uani 1 1 d .
H44A H 0.2289 0.1910 0.2240 0.046 Uiso 1 1 calc R
H44B H 0.2782 0.2630 0.2049 0.046 Uiso 1 1 calc R
H44C H 0.1761 0.2632 0.1762 0.046 Uiso 1 1 calc R
C45 C 0.2122(2) 0.15773(17) 0.3769(2) 0.0314(7) Uani 1 1 d .
H45A H 0.1724 0.1386 0.3236 0.047 Uiso 1 1 calc R
H45B H 0.1899 0.1464 0.4222 0.047 Uiso 1 1 calc R
H45C H 0.2679 0.1331 0.3887 0.047 Uiso 1 1 calc R
C46 C 0.2426(2) 0.2712(2) 0.52584(19) 0.0301(7) Uani 1 1 d .
H46A H 0.1891 0.2459 0.5226 0.045 Uiso 1 1 calc R
H46B H 0.2501 0.3168 0.5609 0.045 Uiso 1 1 calc R
H46C H 0.2906 0.2365 0.5506 0.045 Uiso 1 1 calc R
C47 C -0.0137(2) 0.2855(2) 0.1820(2) 0.0305(7) Uani 1 1 d .
H47A H -0.0753 0.2957 0.1692 0.037 Uiso 1 1 calc R
H47B H 0.0041 0.2887 0.1320 0.037 Uiso 1 1 calc R
C48 C 0.0196(2) 0.22583(19) 0.2355(2) 0.0301(7) Uani 1 1 d .
H48A H 0.0463 0.1856 0.2164 0.036 Uiso 1 1 calc R
C49 C 0.01596(19) 0.22140(17) 0.3169(2) 0.0262(6) Uani 1 1 d .
H49A H 0.0508 0.1806 0.3526 0.031 Uiso 1 1 calc R
H49B H -0.0420 0.2245 0.3207 0.031 Uiso 1 1 calc R
C50 C 0.0889(2) 0.43292(19) 0.20234(19) 0.0271(7) Uani 1 1 d .
H50A H 0.0308 0.4551 0.1822 0.033 Uiso 1 1 calc R
H50B H 0.1283 0.4755 0.2271 0.033 Uiso 1 1 calc R
C51 C 0.1068(2) 0.4115(2) 0.1262(2) 0.0358(8) Uani 1 1 d .
H51A H 0.1646 0.3998 0.1334 0.043 Uiso 1 1 calc R
C52 C 0.0521(3) 0.4065(3) 0.0487(2) 0.0492(10) Uani 1 1 d .
H52A H -0.0066 0.4175 0.0375 0.059 Uiso 1 1 calc R
H52B H 0.0715 0.3919 0.0043 0.059 Uiso 1 1 calc R

loop_
_atom_site_aniso_label
_atom_site_aniso_U_11
_atom_site_aniso_U_22
_atom_site_aniso_U_33
_atom_site_aniso_U_23
_atom_site_aniso_U_13
_atom_site_aniso_U_12
U1 0.01367(5) 0.01336(5) 0.01124(5) -0.00033(3) 0.00432(4) -0.00058(3)
C1 0.0433(18) 0.0196(15) 0.0125(13) -0.0027(11) 0.0101(12) 0.0029(13)
C2 0.0165(13) 0.0354(17) 0.0136(13) -0.0075(11) 0.0038(10) 0.0027(11)
C3 0.0290(15) 0.0208(14) 0.0120(12) -0.0023(10) 0.0092(11) -0.0037(11)
C4 0.0160(13) 0.0356(17) 0.0132(13) -0.0048(11) 0.0023(10) 0.0037(12)
C5 0.0279(16) 0.0338(17) 0.0206(14) -0.0116(12) 0.0114(12) -0.0139(13)
C6 0.076(3) 0.0223(17) 0.0311(19) -0.0002(14) 0.0225(19) 0.0106(17)
C7 0.0200(15) 0.062(2) 0.0270(17) -0.0180(16) 0.0071(13) 0.0027(15)
C8 0.059(2) 0.0276(17) 0.0253(17) 0.0024(13) 0.0212(16) -0.0059(16)
C9 0.0334(19) 0.070(3) 0.0231(17) -0.0133(17) -0.0030(15) 0.0235(18)
C10 0.047(2) 0.064(3) 0.035(2) -0.0222(18) 0.0233(18) -0.034(2)
C11 0.0191(13) 0.0195(14) 0.0209(14) -0.0009(11) 0.0085(11) 0.0032(10)
C12 0.0238(14) 0.0173(13) 0.0190(13) 0.0013(10) 0.0101(11) 0.0060(11)
C13 0.0250(14) 0.0137(13) 0.0211(14) -0.0012(10) 0.0120(11) 0.0002(10)
C14 0.0233(14) 0.0160(13) 0.0159(13) -0.0021(10) 0.0086(11) 0.0007(10)
C15 0.0211(13) 0.0172(13) 0.0195(13) 0.0010(10) 0.0114(11) 0.0012(10)
C16 0.0195(14) 0.0368(18) 0.0305(17) -0.0060(14) 0.0082(13) -0.0011(13)
C17 0.0382(18) 0.0286(16) 0.0226(15) 0.0085(12) 0.0133(13) 0.0123(14)
C18 0.0356(17) 0.0184(15) 0.0382(18) 0.0010(13) 0.0210(15) -0.0021(13)
C19 0.0290(16) 0.0263(16) 0.0192(14) -0.0043(12) 0.0058(12) 0.0010(12)
C20 0.0339(17) 0.0283(16) 0.0273(16) 0.0035(12) 0.0209(14) 0.0035(13)
C21 0.0280(16) 0.0210(15) 0.0295(16) 0.0082(12) 0.0054(13) 0.0061(12)
C22 0.0337(16) 0.0160(14) 0.0169(13) 0.0054(10) 0.0075(12) 0.0024(11)
C23 0.0302(15) 0.0151(14) 0.0205(14) 0.0019(10) 0.0103(12) -0.0029(11)
C24 0.0137(12) 0.0192(13) 0.0172(13) -0.0048(10) 0.0052(10) -0.0026(10)
C25 0.0209(14) 0.0266(16) 0.0251(15) -0.0001(12) 0.0055(12) 0.0008(12)
C26 0.0250(16) 0.0334(18) 0.0305(17) 0.0003(14) 0.0018(13) -0.0034(13)
U2 0.01303(5) 0.01517(5) 0.01486(5) -0.00183(3) 0.00476(4) -0.00039(3)
C27 0.0177(14) 0.0342(17) 0.0276(16) -0.0148(13) 0.0063(12) 0.0036(12)
C28 0.0182(14) 0.0189(15) 0.0407(18) -0.0102(13) 0.0098(13) 0.0011(11)
C29 0.0182(13) 0.0183(14) 0.0292(15) -0.0023(11) 0.0096(12) 0.0031(10)
C30 0.0153(13) 0.0228(15) 0.0213(14) -0.0042(11) 0.0067(11) 0.0000(10)
C31 0.0205(14) 0.0328(17) 0.0205(14) -0.0031(12) 0.0100(11) 0.0059(12)
C32 0.0250(17) 0.058(2) 0.0332(19) -0.0237(17) 0.0035(14) 0.0081(16)
C33 0.0286(18) 0.0215(17) 0.067(3) -0.0106(16) 0.0160(17) -0.0054(13)
C34 0.0227(15) 0.0327(18) 0.0396(19) 0.0104(14) 0.0098(14) 0.0061(13)
C35 0.0173(14) 0.0304(17) 0.0316(17) -0.0018(13) 0.0107(12) -0.0026(12)
C36 0.0331(18) 0.052(2) 0.0266(17) 0.0086(15) 0.0141(14) 0.0103(16)
C37 0.0138(12) 0.0181(14) 0.0253(15) -0.0026(11) 0.0040(11) 0.0010(10)
C38 0.0133(13) 0.0259(15) 0.0243(15) 0.0059(11) 0.0063(11) 0.0022(11)
C39 0.0152(13) 0.0293(16) 0.0165(13) -0.0017(11) 0.0048(10) 0.0063(11)
C40 0.0146(12) 0.0158(13) 0.0235(14) 0.0012(10) 0.0035(11) 0.0015(10)
C41 0.0149(12) 0.0263(15) 0.0153(13) -0.0005(11) 0.0039(10) 0.0014(11)
C42 0.0206(15) 0.0287(17) 0.0383(19) -0.0101(14) 0.0042(13) -0.0036(12)
C43 0.0248(16) 0.040(2) 0.0387(19) 0.0149(15) 0.0095(14) -0.0036(14)
C44 0.0273(16) 0.044(2) 0.0206(15) -0.0059(13) 0.0078(13) 0.0057(14)
C45 0.0244(16) 0.0197(16) 0.046(2) 0.0010(13) 0.0058(14) 0.0007(12)
C46 0.0272(16) 0.045(2) 0.0182(15) 0.0050(13) 0.0081(12) 0.0032(14)
C47 0.0242(15) 0.0367(19) 0.0255(16) -0.0079(13) 0.0018(13) -0.0040(13)
C48 0.0246(15) 0.0262(16) 0.0377(18) -0.0151(14) 0.0081(14) -0.0077(12)
C49 0.0214(14) 0.0185(14) 0.0400(18) -0.0043(12) 0.0119(13) -0.0059(11)
C50 0.0230(15) 0.0324(17) 0.0243(15) 0.0043(12) 0.0059(12) 0.0035(12)
C51 0.0333(18) 0.045(2) 0.0316(18) 0.0099(15) 0.0136(15) 0.0023(15)
C52 0.051(2) 0.069(3) 0.0280(19) 0.0016(18) 0.0127(18) -0.004(2)

loop_
_atom_type_symbol
_atom_type_description
_atom_type_scat_dispersion_real
_atom_type_scat_dispersion_imag
_atom_type_scat_source
C C 0.0033 0.0016 'International Tables Vol C Tables 4.2.6.8 and 6.1.1.4'
H H 0.0000 0.0000 'International Tables Vol C Tables 4.2.6.8 and 6.1.1.4'
U U -9.6767 9.6646 'International Tables Vol C Tables 4.2.6.8 and 6.1.1.4'

loop_
_geom_angle_atom_site_label_1
_geom_angle_atom_site_label_2
_geom_angle_atom_site_label_3
_geom_angle
Cnt1 U1 C21 110.9
Cnt1 U1 C22 118.8
Cnt1 U1 C23 98.2
Cnt1 U1 C24 98.7
Cnt2 U1 C21 114.3
Cnt2 U1 C22 97.5
Cnt2 U1 C23 100.3
Cnt2 U1 C24 103.5
Cnt1 U1 Cnt2 133.8
C24 U1 C23 126.14(9)
C24 U1 C13 78.77(9)
C23 U1 C13 122.92(9)
C24 U1 C22 98.01(9)
C23 U1 C22 30.90(9)
C13 U1 C22 109.83(9)
C24 U1 C21 71.31(9)
C23 U1 C21 54.87(10)
C13 U1 C21 114.10(9)
C22 U1 C21 29.09(9)
C24 U1 C12 103.05(9)
C23 U1 C12 118.43(9)
C13 U1 C12 30.14(8)
C22 U1 C12 123.06(9)
C21 U1 C12 139.71(9)
C24 U1 C14 86.82(8)
C23 U1 C14 94.63(9)
C13 U1 C14 30.17(8)
C22 U1 C14 79.97(9)
C21 U1 C14 90.02(9)
C12 U1 C14 49.71(8)
C24 U1 C4 112.06(9)
C23 U1 C4 105.05(9)
C13 U1 C4 110.03(9)
C22 U1 C4 133.66(9)
C21 U1 C4 135.36(10)
C12 U1 C4 84.44(9)
C14 U1 C4 133.86(9)
C24 U1 C3 82.44(9)
C23 U1 C3 124.09(9)
C13 U1 C3 108.01(9)
C22 U1 C3 141.49(9)
C21 U1 C3 123.65(10)
C12 U1 C3 93.77(9)
C14 U1 C3 138.17(8)
C4 U1 C3 29.76(9)
C24 U1 C11 128.18(9)
C23 U1 C11 88.71(9)
C13 U1 C11 49.41(8)
C22 U1 C11 99.31(9)
C21 U1 C11 124.99(9)
C12 U1 C11 29.86(8)
C14 U1 C11 49.38(8)
C4 U1 C11 89.18(8)
C3 U1 C11 110.59(9)
C24 U1 C5 123.26(9)
C23 U1 C5 77.41(9)
C13 U1 C5 135.95(10)
C22 U1 C5 104.31(10)
C21 U1 C5 109.33(10)
C12 U1 C5 106.66(10)
C14 U1 C5 147.76(9)
C4 U1 C5 29.53(10)
C3 U1 C5 48.78(9)
C11 U1 C5 98.78(9)
C24 U1 C15 116.40(8)
C23 U1 C15 74.82(9)
C13 U1 C15 49.27(8)
C22 U1 C15 73.95(9)
C21 U1 C15 96.23(9)
C12 U1 C15 49.25(8)
C14 U1 C15 29.76(8)
C4 U1 C15 117.95(8)
C3 U1 C15 140.04(9)
C11 U1 C15 29.75(8)
C5 U1 C15 119.73(9)
C24 U1 C2 74.91(9)
C23 U1 C2 105.22(9)
C13 U1 C2 131.77(9)
C22 U1 C2 113.29(9)
C21 U1 C2 94.66(9)
C12 U1 C2 123.10(9)
C14 U1 C2 158.50(9)
C4 U1 C2 48.59(8)
C3 U1 C2 29.43(9)
C11 U1 C2 137.46(8)
C5 U1 C2 48.35(9)
C15 U1 C2 166.41(8)
C24 U1 C1 99.04(9)
C23 U1 C1 77.62(9)
C13 U1 C1 156.30(9)
C22 U1 C1 93.87(9)
C21 U1 C1 86.86(9)
C12 U1 C1 132.82(9)
C14 U1 C1 172.08(9)
C4 U1 C1 48.54(9)
C3 U1 C1 48.64(9)
C11 U1 C1 127.80(9)
C5 U1 C1 29.23(9)
C15 U1 C1 143.55(9)
C2 U1 C1 29.33(9)
C5 C1 C2 107.7(3)
C5 C1 C6 125.5(3)
C2 C1 C6 126.1(3)
C5 C1 U1 74.06(17)
C2 C1 U1 75.15(16)
C6 C1 U1 124.4(2)
C3 C2 C1 108.0(3)
C3 C2 C7 127.5(3)
C1 C2 C7 123.8(3)
C3 C2 U1 73.42(16)
C1 C2 U1 75.52(16)
C7 C2 U1 124.42(19)
C2 C3 C4 107.9(3)
C2 C3 C8 124.7(3)
C4 C3 C8 126.9(3)
C2 C3 U1 77.14(16)
C4 C3 U1 75.02(16)
C8 C3 U1 119.90(19)
C5 C4 C3 108.0(3)
C5 C4 C9 125.0(3)
C3 C4 C9 125.3(3)
C5 C4 U1 76.07(16)
C3 C4 U1 75.22(16)
C9 C4 U1 126.7(2)
C4 C5 C1 108.5(3)
C4 C5 C10 123.2(3)
C1 C5 C10 127.9(3)
C4 C5 U1 74.40(16)
C1 C5 U1 76.71(17)
C10 C5 U1 121.1(2)
C12 C11 C15 107.9(2)
C12 C11 C16 127.0(3)
C15 C11 C16 124.6(3)
C12 C11 U1 73.79(15)
C15 C11 U1 75.53(16)
C16 C11 U1 122.90(19)
C13 C12 C11 107.9(2)
C13 C12 C17 123.3(3)
C11 C12 C17 127.3(3)
C13 C12 U1 74.24(16)
C11 C12 U1 76.35(16)
C17 C12 U1 126.59(19)
C12 C13 C14 108.3(2)
C12 C13 C18 123.1(3)
C14 C13 C18 128.0(3)
C12 C13 U1 75.62(16)
C14 C13 U1 75.65(16)
C18 C13 U1 122.24(19)
C15 C14 C13 107.8(2)
C15 C14 C19 125.4(3)
C13 C14 C19 126.3(3)
C15 C14 U1 76.76(16)
C13 C14 U1 74.17(15)
C19 C14 U1 121.30(19)
C14 C15 C11 108.1(2)
C14 C15 C20 125.9(3)
C11 C15 C20 124.7(3)
C14 C15 U1 73.48(15)
C11 C15 U1 74.72(16)
C20 C15 U1 127.93(19)
C22 C21 U1 74.89(17)
C21 C22 C23 123.5(3)
C21 C22 U1 76.02(17)
C23 C22 U1 69.63(15)
C22 C23 U1 79.47(16)
C25 C24 U1 128.73(19)
C26 C25 C24 128.2(3)
Cnt3 U2 C47 108.2
Cnt3 U2 C48 118.2
Cnt3 U2 C49 99.3
Cnt3 U2 C50 99.2
Cnt4 U2 C47 116.7
Cnt4 U2 C48 98.8
Cnt4 U2 C49 100.4
Cnt4 U2 C50 100.7
Cnt3 U2 Cnt47 134.6
C50 U2 C49 126.93(11)
C50 U2 C48 97.98(11)
C49 U2 C48 30.73(11)
C50 U2 C47 71.99(11)
C49 U2 C47 55.00(11)
C48 U2 C47 29.51(10)
C50 U2 C28 79.95(11)
C49 U2 C28 125.18(10)
C48 U2 C28 138.59(9)
C47 U2 C28 117.95(10)
C50 U2 C41 124.60(9)
C49 U2 C41 91.16(10)
C48 U2 C41 103.09(10)
C47 U2 C41 129.60(10)
C28 U2 C41 112.03(9)
C50 U2 C37 97.97(10)
C49 U2 C37 120.52(9)
C48 U2 C37 124.81(9)
C47 U2 C37 140.94(10)
C28 U2 C37 96.18(9)
C41 U2 C37 29.99(9)
C50 U2 C27 108.87(11)
C49 U2 C27 109.22(10)
C48 U2 C27 136.38(10)
C47 U2 C27 133.61(10)
C28 U2 C27 29.74(10)
C41 U2 C27 89.43(9)
C37 U2 C27 85.45(9)
C50 U2 C38 75.69(9)
C49 U2 C38 121.01(9)
C48 U2 C38 108.28(10)
C47 U2 C38 113.56(10)
C28 U2 C38 111.08(9)
C41 U2 C38 49.15(8)
C37 U2 C38 29.88(9)
C27 U2 C38 111.26(9)
C50 U2 C39 86.59(10)
C49 U2 C39 92.24(9)
C48 U2 C39 79.53(9)
C47 U2 C39 91.89(9)
C28 U2 C39 140.75(9)
C41 U2 C39 49.09(8)
C37 U2 C39 49.28(8)
C27 U2 C39 134.28(8)
C38 U2 C39 29.69(9)
C50 U2 C31 124.94(10)
C49 U2 C31 80.26(10)
C48 U2 C31 106.66(10)
C47 U2 C31 110.33(10)
C28 U2 C31 49.30(10)
C41 U2 C31 96.85(8)
C37 U2 C31 106.21(9)
C27 U2 C31 29.76(9)
C38 U2 C31 135.69(9)
C39 U2 C31 145.25(9)
C50 U2 C40 116.13(9)
C49 U2 C40 74.76(9)
C48 U2 C40 76.49(9)
C47 U2 C40 100.41(9)
C28 U2 C40 141.59(9)
C41 U2 C40 29.69(8)
C37 U2 C40 49.16(8)
C27 U2 C40 117.99(9)
C38 U2 C40 48.82(8)
C39 U2 C40 29.54(8)
C31 U2 C40 117.16(9)
C50 U2 C29 76.86(10)
C49 U2 C29 102.95(9)
C48 U2 C29 109.03(9)
C47 U2 C29 89.31(10)
C28 U2 C29 29.84(8)
C41 U2 C29 138.17(9)
C37 U2 C29 126.00(8)
C27 U2 C29 48.76(9)
C38 U2 C29 136.01(9)
C39 U2 C29 162.17(9)
C31 U2 C29 48.83(9)
C40 U2 C29 165.60(9)
C50 U2 C30 103.18(9)
C49 U2 C30 76.95(9)
C48 U2 C30 92.78(9)
C47 U2 C30 85.36(9)
C28 U2 C30 48.88(9)
C41 U2 C30 125.89(8)
C37 U2 C30 133.45(8)
C27 U2 C30 48.58(8)
C38 U2 C30 158.90(9)
C39 U2 C30 168.41(9)
C31 U2 C30 29.49(8)
C40 U2 C30 140.20(9)
C29 U2 C30 29.30(8)
C28 C27 C31 108.7(3)
C28 C27 C32 124.7(3)
C31 C27 C32 125.0(3)
C28 C27 U2 74.60(17)
C31 C27 U2 75.87(17)
C32 C27 U2 127.3(2)
C27 C28 C29 107.7(3)
C27 C28 C33 126.4(3)
C29 C28 C33 125.6(3)
C27 C28 U2 75.67(17)
C29 C28 U2 76.98(16)
C33 C28 U2 118.5(2)
C30 C29 C28 107.8(3)
C30 C29 C34 124.3(3)
C28 C29 C34 127.2(3)
C30 C29 U2 75.82(16)
C28 C29 U2 73.18(16)
C34 C29 U2 124.4(2)
C29 C30 C31 108.5(3)
C29 C30 C35 123.9(3)
C31 C30 C35 126.7(3)
C29 C30 U2 74.88(16)
C31 C30 U2 74.16(16)
C35 C30 U2 125.76(19)
C30 C31 C27 107.2(3)
C30 C31 C36 126.0(3)
C27 C31 C36 126.5(3)
C30 C31 U2 76.34(16)
C27 C31 U2 74.37(17)
C36 C31 U2 119.5(2)
C41 C37 C38 107.5(2)
C41 C37 C42 127.3(3)
C38 C37 C42 123.6(3)
C41 C37 U2 74.98(15)
C38 C37 U2 75.81(16)
C42 C37 U2 126.36(19)
C39 C38 C37 108.2(3)
C39 C38 C43 127.0(3)
C37 C38 C43 123.5(3)
C39 C38 U2 75.39(16)
C37 C38 U2 74.31(16)
C43 C38 U2 126.4(2)
C40 C39 C38 107.9(2)
C40 C39 C44 126.2(3)
C38 C39 C44 125.6(3)
C40 C39 U2 75.49(16)
C38 C39 U2 74.92(16)
C44 C39 U2 120.90(19)
C39 C40 C41 108.1(2)
C39 C40 C45 125.5(3)
C41 C40 C45 125.1(3)
C39 C40 U2 74.97(15)
C41 C40 U2 73.87(16)
C45 C40 U2 127.23(19)
C40 C41 C37 108.2(2)
C40 C41 C46 124.0(3)
C37 C41 C46 127.3(3)
C40 C41 U2 76.44(15)
C37 C41 U2 75.03(16)
C46 C41 U2 121.30(19)
C48 C47 U2 74.97(18)
C47 C48 C49 123.3(3)
C47 C48 U2 75.52(18)
C49 C48 U2 70.40(17)
C48 C49 U2 78.87(18)
C51 C50 U2 127.9(2)
C52 C51 C50 127.8(4)

loop_
_geom_bond_atom_site_label_1
_geom_bond_atom_site_label_2
_geom_bond_distance
U1 Cnt1 2.503
U1 Cnt2 2.467
U1 C24 2.528(3)
U1 C23 2.592(3)
U1 C13 2.717(3)
U1 C22 2.718(3)
U1 C21 2.732(3)
U1 C12 2.734(3)
U1 C14 2.736(3)
U1 C4 2.751(3)
U1 C3 2.753(3)
U1 C11 2.767(3)
U1 C5 2.772(3)
U1 C15 2.778(3)
U1 C2 2.801(3)
U1 C1 2.805(3)
C1 C5 1.408(5)
C1 C2 1.419(4)
C1 C6 1.509(4)
C2 C3 1.412(4)
C2 C7 1.506(4)
C3 C4 1.413(4)
C3 C8 1.505(4)
C4 C5 1.407(5)
C4 C9 1.510(4)
C5 C10 1.510(4)
C11 C12 1.418(4)
C11 C15 1.423(4)
C11 C16 1.510(4)
C12 C13 1.417(4)
C12 C17 1.506(4)
C13 C14 1.419(4)
C13 C18 1.502(4)
C14 C15 1.416(4)
C14 C19 1.506(4)
C15 C20 1.503(4)
C21 C22 1.369(4)
C22 C23 1.420(4)
C24 C25 1.482(4)
C25 C26 1.332(5)
U2 Cnt3 2.492
U2 Cnt4 2.480
U2 C50 2.497(3)
U2 C49 2.586(3)
U2 C48 2.694(3)
U2 C47 2.701(3)
U2 C28 2.736(3)
U2 C41 2.741(3)
U2 C37 2.742(3)
U2 C27 2.750(3)
U2 C38 2.761(3)
U2 C39 2.767(3)
U2 C31 2.769(3)
U2 C40 2.774(3)
U2 C29 2.785(3)
U2 C30 2.797(3)
C27 C28 1.408(5)
C27 C31 1.418(5)
C27 C32 1.511(4)
C28 C29 1.422(4)
C28 C33 1.513(5)
C29 C30 1.412(4)
C29 C34 1.502(4)
C30 C31 1.417(4)
C30 C35 1.506(4)
C31 C36 1.502(5)
C37 C41 1.418(4)
C37 C38 1.419(4)
C37 C42 1.512(4)
C38 C39 1.417(4)
C38 C43 1.501(4)
C39 C40 1.413(4)
C39 C44 1.508(4)
C40 C41 1.413(4)
C40 C45 1.502(4)
C41 C46 1.509(4)
C47 C48 1.374(5)
C48 C49 1.403(5)
C50 C51 1.469(5)
C51 C52 1.322(5)
